data_4305667
loop_
_publ_author_name
'Jos\'e M. Casas'
'Beatriz E. Diosdado'
'Juan Forni\'es'
'Antonio Mart\'in'
'Angel J. Rueda'
'A. Guy Orpen'

_publ_section_title
;
Synthesis of Binuclear Platinum Complexes Containing the Ligands
8-Naphthyridine, 2-Aminopyridine, and 7-Azaindolate. An Experimental Study
of the Steric Hindrance of the Bulky Pentafluorophenyl Ligands in the
Synthesis of Binuclear Complexes
;
_journal_name_full 'Inorganic Chemistry'
_journal_page_first 8767
_journal_page_last 8775
_journal_paper_doi 10.1021/ic8006475
_journal_volume 47
_journal_year 2008
_chemical_formula_sum 'C36 H16 Cl4 F20 N4 Pt2'
_chemical_formula_weight 1416.51
_chemical_name_systematic
; 
 ? 
;
_space_group_IT_number 2
_symmetry_cell_setting triclinic
_symmetry_space_group_name_Hall '-P 1'
_symmetry_space_group_name_H-M 'P -1'
_atom_sites_solution_hydrogens geom
_atom_sites_solution_primary direct
_atom_sites_solution_secondary difmap
_audit_creation_method SHELXL
_cell_angle_alpha 97.550(11)
_cell_angle_beta 94.610(6)
_cell_angle_gamma 100.28(2)
_cell_formula_units_Z 2
_cell_length_a 10.326(2)
_cell_length_b 11.2017(13)
_cell_length_c 18.241(2)
_cell_measurement_reflns_used 75
_cell_measurement_temperature 200(2)
_cell_measurement_theta_max 30.1
_cell_measurement_theta_min 20.7
_cell_volume 2046.4(5)
_computing_structure_refinement 'SHELXL-93 (Sheldrick, 1993)'
_computing_structure_solution 'SHELXS-86 (Sheldrick, 1990)'
_diffrn_ambient_temperature 200(2)
_diffrn_measurement_device 'four-circle diffractometer'
_diffrn_measurement_method 'profile data from q/2q scans'
_diffrn_radiation_monochromator graphite
_diffrn_radiation_source 'fine-focus sealed tube'
_diffrn_radiation_type MoK\a
_diffrn_radiation_wavelength 0.71073
_diffrn_reflns_av_R_equivalents 0.0197
_diffrn_reflns_av_sigmaI/netI 0.0315
_diffrn_reflns_limit_h_max 12
_diffrn_reflns_limit_h_min 0
_diffrn_reflns_limit_k_max 12
_diffrn_reflns_limit_k_min -13
_diffrn_reflns_limit_l_max 21
_diffrn_reflns_limit_l_min -21
_diffrn_reflns_number 7600
_diffrn_reflns_theta_max 25.00
_diffrn_reflns_theta_min 2.02
_diffrn_standards_decay_% 0
_diffrn_standards_interval_count 97
_diffrn_standards_number 3
_exptl_absorpt_coefficient_mu 7.218
_exptl_absorpt_correction_T_max 0.697
_exptl_absorpt_correction_T_min 0.128
_exptl_absorpt_correction_type psi-scan
_exptl_crystal_colour colourless
_exptl_crystal_density_diffrn 2.299
_exptl_crystal_description plate
_exptl_crystal_F_000 1328
_exptl_crystal_size_max 0.45
_exptl_crystal_size_mid 0.25
_exptl_crystal_size_min 0.05
_refine_diff_density_max 2.230
_refine_diff_density_min -2.188
_refine_diff_density_rms 0.215
_refine_ls_extinction_method none
_refine_ls_goodness_of_fit_all 1.039
_refine_ls_goodness_of_fit_obs 1.052
_refine_ls_hydrogen_treatment mixed
_refine_ls_matrix_type full
_refine_ls_number_parameters 598
_refine_ls_number_reflns 7170
_refine_ls_number_restraints 6
_refine_ls_restrained_S_all 1.054
_refine_ls_restrained_S_obs 1.052
_refine_ls_R_factor_all 0.0554
_refine_ls_R_factor_obs 0.0462
_refine_ls_shift/esd_max 0.001
_refine_ls_shift/esd_mean 0.000
_refine_ls_structure_factor_coef Fsqd
_refine_ls_weighting_details 'w=1/[\s^2^(Fo^2^)+(0.1200P)^2^+0.0000P] where P=(Fo^2^+2Fc^2^)/3'
_refine_ls_weighting_scheme calc
_refine_ls_wR_factor_all 0.1514
_refine_ls_wR_factor_obs 0.1390
_reflns_number_observed 6137
_reflns_number_total 7172
_reflns_observed_criterion >2sigma(I)
_cod_data_source_file ic8006475_si_001_1.cif
_cod_data_source_block 1
_cod_depositor_comments
;
The following automatic conversions were performed:

'_exptl_absorpt_correction_type' tag value 'psi-scans' was replaced
with 'psi-scan' value.

Automatic conversion script
Id: cif_fix_values 1646 2011-03-28 12:23:43Z adriana 

The following automatic conversions were performed:

'_refine_ls_weighting_scheme' value 'calc
w=1/[\s^2^(Fo^2^)+(0.1200P)^2^+0.0000P] where P=(Fo^2^+2Fc^2^)/3' was
changed to 'calc'. New tag '_refine_ls_weighting_details' was
created. The value of the new tag was set to
'w=1/[\s^2^(Fo^2^)+(0.1200P)^2^+0.0000P] where P=(Fo^2^+2Fc^2^)/3'.

Automatic conversion script
Id: cif_fix_values 3143 2015-03-26 13:38:13Z robertas 
;
_cod_original_cell_volume 2046.2(5)
_cod_database_code 4305667

loop_
_symmetry_equiv_pos_as_xyz
'x, y, z'
'-x, -y, -z'

loop_
_atom_site_aniso_label
_atom_site_aniso_U_11
_atom_site_aniso_U_22
_atom_site_aniso_U_33
_atom_site_aniso_U_23
_atom_site_aniso_U_13
_atom_site_aniso_U_12
Pt1 0.0226(2) 0.0298(2) 0.0174(2) 0.00480(13) 0.00123(13) 0.00814(14)
Pt2 0.0253(2) 0.0346(2) 0.0183(2) 0.00222(14) 0.00171(13) 0.0113(2)
F1 0.042(3) 0.089(5) 0.028(3) 0.016(3) 0.012(2) 0.028(3)
F2 0.031(3) 0.095(5) 0.059(4) 0.020(4) 0.014(3) 0.026(3)
F3 0.035(3) 0.054(4) 0.058(4) 0.003(3) -0.026(3) 0.018(3)
F4 0.067(4) 0.087(5) 0.026(3) -0.002(3) -0.009(3) 0.038(4)
F5 0.043(3) 0.051(4) 0.022(2) -0.002(2) 0.005(2) 0.022(3)
F6 0.031(3) 0.033(3) 0.041(3) 0.004(2) 0.010(2) 0.015(2)
F7 0.049(4) 0.066(4) 0.050(3) 0.019(3) 0.030(3) 0.022(3)
F8 0.067(4) 0.044(4) 0.070(4) 0.028(3) 0.020(3) 0.002(3)
F9 0.073(4) 0.024(3) 0.065(4) 0.004(3) 0.000(3) 0.013(3)
F10 0.055(4) 0.044(3) 0.046(3) 0.005(3) 0.018(3) 0.023(3)
F11 0.079(5) 0.074(5) 0.048(4) -0.009(3) -0.016(3) 0.041(4)
F12 0.082(5) 0.087(6) 0.044(4) -0.037(4) -0.015(3) 0.029(4)
F13 0.070(5) 0.076(5) 0.061(4) -0.027(4) 0.006(3) 0.035(4)
F14 0.057(4) 0.081(5) 0.071(4) -0.011(4) -0.004(3) 0.043(4)
F15 0.047(4) 0.066(4) 0.038(3) -0.013(3) -0.010(3) 0.026(3)
F16 0.088(5) 0.088(6) 0.035(3) 0.021(3) -0.012(3) 0.018(4)
F17 0.181(10) 0.108(7) 0.055(4) 0.054(5) 0.052(6) 0.038(7)
F18 0.122(8) 0.076(6) 0.157(9) 0.055(6) 0.094(7) 0.003(6)
F19 0.048(5) 0.082(6) 0.127(7) 0.007(5) 0.016(5) -0.018(4)
F20 0.038(3) 0.080(5) 0.048(3) 0.022(3) -0.012(3) 0.003(3)
N1 0.014(3) 0.045(5) 0.021(3) 0.007(3) 0.003(3) 0.011(3)
N2 0.033(4) 0.038(5) 0.030(4) 0.004(3) 0.004(3) 0.007(4)
N3 0.026(4) 0.027(4) 0.027(3) 0.004(3) 0.005(3) 0.011(3)
N4 0.026(4) 0.027(4) 0.031(4) 0.005(3) -0.004(3) -0.002(3)
C1 0.021(4) 0.031(5) 0.021(4) 0.011(3) 0.003(3) 0.009(3)
C2 0.034(5) 0.040(5) 0.027(4) 0.009(4) -0.001(4) 0.012(4)
C3 0.020(5) 0.039(6) 0.049(6) 0.008(4) 0.000(4) 0.006(4)
C4 0.028(5) 0.037(5) 0.033(5) 0.011(4) -0.012(4) 0.013(4)
C5 0.052(6) 0.034(5) 0.019(4) -0.004(4) -0.007(4) 0.018(5)
C6 0.027(4) 0.023(4) 0.029(4) 0.005(3) 0.000(3) 0.003(4)
C7 0.026(4) 0.024(4) 0.019(4) 0.004(3) 0.000(3) 0.007(3)
C8 0.023(4) 0.020(4) 0.029(4) 0.004(3) 0.001(3) 0.000(3)
C9 0.034(5) 0.034(5) 0.042(5) 0.014(4) 0.006(4) 0.001(4)
C10 0.039(5) 0.031(5) 0.044(5) 0.019(4) 0.002(4) 0.002(4)
C11 0.043(6) 0.021(5) 0.043(5) 0.009(4) -0.004(4) 0.017(4)
C12 0.025(4) 0.043(5) 0.028(4) 0.003(4) 0.006(3) 0.013(4)
C13 0.025(4) 0.038(5) 0.032(4) 0.003(4) 0.012(4) 0.008(4)
C14 0.041(6) 0.056(7) 0.024(4) -0.006(4) -0.002(4) 0.017(5)
C15 0.042(6) 0.056(7) 0.033(5) -0.002(5) 0.001(4) 0.007(5)
C16 0.049(7) 0.045(6) 0.051(6) -0.021(5) 0.016(5) 0.021(5)
C17 0.030(5) 0.048(6) 0.048(6) -0.007(5) -0.001(4) 0.013(5)
C18 0.032(5) 0.049(6) 0.035(5) -0.005(4) 0.006(4) 0.012(5)
C19 0.028(5) 0.044(6) 0.041(5) 0.013(4) 0.016(4) 0.014(4)
C20 0.067(7) 0.065(7) 0.023(5) 0.009(5) 0.010(5) 0.027(6)
C21 0.109(12) 0.070(9) 0.056(7) 0.036(7) 0.040(8) 0.047(9)
C22 0.069(9) 0.061(9) 0.098(11) 0.027(8) 0.057(8) 0.009(7)
C23 0.035(6) 0.043(6) 0.082(8) 0.011(6) 0.015(5) 0.004(5)
C24 0.029(5) 0.050(6) 0.043(5) 0.017(4) 0.009(4) 0.013(4)
C25 0.028(5) 0.036(5) 0.029(4) 0.001(4) 0.005(3) 0.017(4)
C26 0.023(5) 0.054(6) 0.032(5) 0.010(4) 0.000(4) 0.015(4)
C27 0.030(5) 0.044(6) 0.034(5) 0.009(4) 0.001(4) 0.004(4)
C28 0.032(5) 0.044(6) 0.027(4) 0.004(4) 0.000(4) 0.003(4)
C29 0.018(4) 0.032(5) 0.027(4) 0.004(3) 0.007(3) 0.008(3)
C30 0.038(5) 0.054(6) 0.024(4) 0.006(4) 0.002(4) 0.022(5)
C31 0.046(6) 0.050(6) 0.047(6) 0.013(5) 0.000(5) 0.024(5)
C32 0.073(8) 0.045(6) 0.041(6) 0.014(5) 0.018(5) 0.039(6)
C33 0.055(6) 0.050(6) 0.027(4) -0.004(4) 0.013(4) 0.015(5)
C34 0.025(4) 0.038(5) 0.024(4) 0.007(4) 0.000(3) 0.001(4)
C35 0.091(13) 0.085(12) 0.110(13) 0.017(10) 0.018(10) 0.023(10)
Cl1 0.097(4) 0.083(3) 0.234(7) 0.020(4) 0.066(4) 0.030(3)
Cl2 0.104(3) 0.079(3) 0.113(3) 0.032(2) 0.026(3) 0.011(2)
C36 0.100(19) 0.031(11) 0.098(17) -0.014(10) 0.015(13) -0.003(11)
Cl3 0.148(8) 0.133(5) 0.132(5) 0.047(4) -0.033(5) -0.014(6)
Cl4 0.148(8) 0.133(5) 0.132(5) 0.047(4) -0.033(5) -0.014(6)
C37 0.100(19) 0.031(11) 0.098(17) -0.014(10) 0.015(13) -0.003(11)
Cl5 0.148(8) 0.133(5) 0.132(5) 0.047(4) -0.033(5) -0.014(6)
Cl6 0.148(8) 0.133(5) 0.132(5) 0.047(4) -0.033(5) -0.014(6)

loop_
_atom_site_label
_atom_site_type_symbol
_atom_site_fract_x
_atom_site_fract_y
_atom_site_fract_z
_atom_site_U_iso_or_equiv
_atom_site_thermal_displace_type
_atom_site_occupancy
_atom_site_calc_flag
_atom_site_refinement_flags
_atom_site_disorder_group
Pt1 Pt 0.06472(3) 0.33873(3) 0.372351(15) 0.02280(14) Uani 1 d . .
Pt2 Pt 0.14678(3) 0.34802(3) 0.15804(2) 0.02558(14) Uani 1 d . .
F1 F 0.3557(6) 0.3104(7) 0.3437(3) 0.050(2) Uani 1 d . .
F2 F 0.5723(6) 0.3159(7) 0.4342(4) 0.059(2) Uani 1 d . .
F3 F 0.5672(6) 0.3536(6) 0.5851(3) 0.050(2) Uani 1 d . .
F4 F 0.3399(7) 0.3860(7) 0.6412(3) 0.059(2) Uani 1 d . .
F5 F 0.1235(5) 0.3892(5) 0.5530(3) 0.0378(13) Uani 1 d . .
F6 F -0.1369(5) 0.3467(5) 0.4957(3) 0.0340(12) Uani 1 d . .
F7 F -0.2777(6) 0.1680(6) 0.5557(3) 0.052(2) Uani 1 d . .
F8 F -0.2660(7) -0.0713(6) 0.5122(4) 0.059(2) Uani 1 d . .
F9 F -0.1011(7) -0.1300(5) 0.4082(4) 0.054(2) Uani 1 d . .
F10 F 0.0452(6) 0.0475(5) 0.3489(3) 0.0460(14) Uani 1 d . .
F11 F 0.0535(8) 0.1863(7) 0.0009(4) 0.067(2) Uani 1 d . .
F12 F 0.1426(8) -0.0032(8) -0.0716(4) 0.075(2) Uani 1 d . .
F13 F 0.3487(8) -0.0891(7) -0.0086(4) 0.070(2) Uani 1 d . .
F14 F 0.4669(7) 0.0200(7) 0.1280(4) 0.069(2) Uani 1 d . .
F15 F 0.3774(6) 0.2051(6) 0.2020(3) 0.051(2) Uani 1 d . .
F16 F 0.1582(8) 0.4540(7) 0.0040(3) 0.070(2) Uani 1 d . .
F17 F 0.3450(12) 0.6129(9) -0.0445(4) 0.108(4) Uani 1 d . .
F18 F 0.5743(10) 0.7153(8) 0.0436(6) 0.113(4) Uani 1 d . .
F19 F 0.6122(8) 0.6528(8) 0.1808(5) 0.090(3) Uani 1 d . .
F20 F 0.4269(6) 0.4970(7) 0.2327(3) 0.056(2) Uani 1 d . .
N1 N -0.1021(6) 0.3219(7) 0.2950(3) 0.026(2) Uani 1 d . .
N2 N 0.0061(8) 0.2178(8) 0.2041(4) 0.034(2) Uani 1 d . .
H2A H -0.0204(8) 0.1481(8) 0.1696(4) 0.040 Uiso 1 calc R .
H2B H 0.0476(8) 0.1960(8) 0.2455(4) 0.040 Uiso 1 calc R .
N3 N 0.0686(7) 0.4957(6) 0.2071(4) 0.0256(15) Uani 1 d . .
N4 N 0.1720(7) 0.4902(7) 0.3246(4) 0.029(2) Uani 1 d . .
H4A H 0.2157(7) 0.5496(7) 0.3625(4) 0.035 Uiso 1 calc R .
H4B H 0.2348(7) 0.4622(7) 0.2974(4) 0.035 Uiso 1 calc R .
C1 C 0.2273(8) 0.3482(8) 0.4437(4) 0.023(2) Uani 1 d . .
C2 C 0.3460(9) 0.3292(9) 0.4178(5) 0.033(2) Uani 1 d . .
C3 C 0.4608(9) 0.3315(9) 0.4642(6) 0.036(2) Uani 1 d . .
C4 C 0.4573(9) 0.3511(9) 0.5382(5) 0.032(2) Uani 1 d . .
C5 C 0.3435(10) 0.3673(9) 0.5676(4) 0.035(2) Uani 1 d . .
C6 C 0.2342(9) 0.3682(8) 0.5204(5) 0.027(2) Uani 1 d . .
C7 C -0.0374(8) 0.2040(8) 0.4193(4) 0.023(2) Uani 1 d . .
C8 C -0.1246(8) 0.2288(7) 0.4717(4) 0.025(2) Uani 1 d . .
C9 C -0.1994(10) 0.1385(9) 0.5041(5) 0.036(2) Uani 1 d . .
C10 C -0.1920(10) 0.0171(9) 0.4824(5) 0.038(2) Uani 1 d . .
C11 C -0.1093(10) -0.0087(8) 0.4294(5) 0.035(2) Uani 1 d . .
C12 C -0.0347(9) 0.0823(9) 0.4018(5) 0.031(2) Uani 1 d . .
C13 C 0.2150(9) 0.2063(9) 0.1047(5) 0.031(2) Uani 1 d . .
C14 C 0.1586(10) 0.1486(10) 0.0335(5) 0.041(2) Uani 1 d . .
C15 C 0.2024(11) 0.0512(11) -0.0046(5) 0.045(3) Uani 1 d . .
C16 C 0.3049(11) 0.0073(10) 0.0269(6) 0.049(3) Uani 1 d . .
C17 C 0.3656(10) 0.0627(10) 0.0967(6) 0.043(2) Uani 1 d . .
C18 C 0.3186(10) 0.1575(10) 0.1328(5) 0.039(2) Uani 1 d . .
C19 C 0.2869(9) 0.4651(9) 0.1189(5) 0.036(2) Uani 1 d . .
C20 C 0.2713(12) 0.5039(11) 0.0495(5) 0.049(3) Uani 1 d . .
C21 C 0.3670(18) 0.5828(14) 0.0253(7) 0.070(4) Uani 1 d . .
C22 C 0.4809(15) 0.6341(13) 0.0681(9) 0.073(4) Uani 1 d . .
C23 C 0.5004(11) 0.6033(10) 0.1380(7) 0.053(3) Uani 1 d . .
C24 C 0.4023(9) 0.5213(10) 0.1610(5) 0.038(2) Uani 1 d . .
C25 C -0.2110(9) 0.3668(8) 0.3149(5) 0.030(2) Uani 1 d . .
H25 H -0.2092(9) 0.4053(8) 0.3647(5) 0.036 Uiso 1 calc R .
C26 C -0.3219(9) 0.3595(10) 0.2675(5) 0.035(2) Uani 1 d . .
H26 H -0.3941(9) 0.3946(10) 0.2833(5) 0.042 Uiso 1 calc R .
C27 C -0.3267(9) 0.2984(9) 0.1941(5) 0.036(2) Uani 1 d . .
H27 H -0.4035(9) 0.2891(9) 0.1599(5) 0.043 Uiso 1 calc R .
C28 C -0.2186(9) 0.2532(9) 0.1735(5) 0.035(2) Uani 1 d . .
H28 H -0.2189(9) 0.2140(9) 0.1240(5) 0.042 Uiso 1 calc R .
C29 C -0.1086(8) 0.2644(8) 0.2244(4) 0.025(2) Uani 1 d . .
C30 C -0.0150(10) 0.5420(10) 0.1609(5) 0.037(2) Uani 1 d . .
H30 H -0.0289(10) 0.5096(10) 0.1095(5) 0.045 Uiso 1 calc R .
C31 C -0.0782(11) 0.6324(10) 0.1865(6) 0.045(2) Uani 1 d . .
H31 H -0.1384(11) 0.6610(10) 0.1540(6) 0.055 Uiso 1 calc R .
C32 C -0.0534(12) 0.6837(10) 0.2624(6) 0.048(3) Uani 1 d . .
H32 H -0.0953(12) 0.7485(10) 0.2813(6) 0.058 Uiso 1 calc R .
C33 C 0.0302(11) 0.6400(10) 0.3075(5) 0.044(2) Uani 1 d . .
H33 H 0.0483(11) 0.6739(10) 0.3587(5) 0.052 Uiso 1 calc R .
C34 C 0.0907(9) 0.5434(8) 0.2784(4) 0.030(2) Uani 1 d . .
C35 C 0.2196(14) 0.9131(12) 0.2401(8) 0.094(5) Uani 1 d D .
H35A H 0.2883(14) 0.9885(12) 0.2450(8) 0.113 Uiso 1 calc R .
H35B H 0.1887(14) 0.9060(12) 0.2896(8) 0.113 Uiso 1 calc R .
Cl1 Cl 0.2885(6) 0.7856(5) 0.2105(4) 0.134(2) Uani 1 d D .
Cl2 Cl 0.0861(5) 0.9251(4) 0.1772(3) 0.0971(13) Uani 1 d D .
C36 C 0.3693(23) 0.0912(17) 0.7215(17) 0.080(7) Uani 0.50 d PD 1
H36A H 0.3540(23) 0.1448(17) 0.6839(17) 0.096 Uiso 0.50 calc PR 1
H36B H 0.4409(23) 0.1370(17) 0.7595(17) 0.096 Uiso 0.50 calc PR 1
Cl3 Cl 0.4149(17) -0.0413(13) 0.6794(9) 0.143(3) Uani 0.50 d PD 1
Cl4 Cl 0.2249(14) 0.0498(16) 0.7630(9) 0.143(3) Uani 0.50 d PD 1
C37 C 0.3777(41) -0.0550(18) 0.6937(20) 0.080(7) Uani 0.50 d PD 2
H37A H 0.4336(41) -0.0953(18) 0.7254(20) 0.096 Uiso 0.50 calc PR 2
H37B H 0.3113(41) -0.1196(18) 0.6618(20) 0.096 Uiso 0.50 calc PR 2
Cl5 Cl 0.4752(13) 0.0310(12) 0.6388(7) 0.143(3) Uani 0.50 d PD 2
Cl6 Cl 0.2974(16) 0.0424(16) 0.7496(9) 0.143(3) Uani 0.50 d PD 2

loop_
_atom_type_symbol
_atom_type_description
_atom_type_scat_dispersion_real
_atom_type_scat_dispersion_imag
_atom_type_scat_source
C C 0.0033 0.0016 'International Tables Vol C Tables 4.2.6.8 and 6.1.1.4'
H H 0.0000 0.0000 'International Tables Vol C Tables 4.2.6.8 and 6.1.1.4'
N N 0.0061 0.0033 'International Tables Vol C Tables 4.2.6.8 and 6.1.1.4'
F F 0.0171 0.0103 'International Tables Vol C Tables 4.2.6.8 and 6.1.1.4'
Cl Cl 0.1484 0.1585 'International Tables Vol C Tables 4.2.6.8 and 6.1.1.4'
Pt Pt -1.7033 8.3905 'International Tables Vol C Tables 4.2.6.8 and 6.1.1.4'

loop_
_geom_angle_atom_site_label_1
_geom_angle_atom_site_label_2
_geom_angle_atom_site_label_3
_geom_angle
_geom_angle_site_symmetry_1
_geom_angle_site_symmetry_3
_geom_angle_publ_flag
C7 Pt1 C1 91.5(3) . . ?
C7 Pt1 N1 88.2(3) . . ?
C1 Pt1 N1 177.3(3) . . ?
C7 Pt1 N4 177.6(3) . . ?
C1 Pt1 N4 88.7(3) . . ?
N1 Pt1 N4 91.8(3) . . ?
C19 Pt2 C13 89.3(4) . . ?
C19 Pt2 N3 90.3(3) . . ?
C13 Pt2 N3 176.3(3) . . ?
C19 Pt2 N2 176.3(3) . . ?
C13 Pt2 N2 89.0(3) . . ?
N3 Pt2 N2 91.5(3) . . ?
C29 N1 C25 116.9(7) . . ?
C29 N1 Pt1 122.2(5) . . ?
C25 N1 Pt1 120.8(5) . . ?
C29 N2 Pt2 113.4(6) . . ?
C34 N3 C30 118.9(8) . . ?
C34 N3 Pt2 125.1(6) . . ?
C30 N3 Pt2 116.0(6) . . ?
C34 N4 Pt1 113.6(5) . . ?
C6 C1 C2 113.0(7) . . ?
C6 C1 Pt1 126.1(6) . . ?
C2 C1 Pt1 120.9(6) . . ?
F1 C2 C1 120.1(7) . . ?
F1 C2 C3 116.2(8) . . ?
C1 C2 C3 123.7(8) . . ?
F2 C3 C4 121.6(8) . . ?
F2 C3 C2 119.6(9) . . ?
C4 C3 C2 118.8(9) . . ?
C3 C4 F3 120.4(8) . . ?
C3 C4 C5 120.8(8) . . ?
F3 C4 C5 118.8(8) . . ?
F4 C5 C4 120.7(8) . . ?
F4 C5 C6 120.5(9) . . ?
C4 C5 C6 118.7(8) . . ?
C5 C6 F5 116.3(7) . . ?
C5 C6 C1 125.0(8) . . ?
F5 C6 C1 118.7(7) . . ?
C12 C7 C8 113.8(8) . . ?
C12 C7 Pt1 124.8(6) . . ?
C8 C7 Pt1 121.3(6) . . ?
F6 C8 C9 116.0(8) . . ?
F6 C8 C7 120.7(7) . . ?
C9 C8 C7 123.2(8) . . ?
F7 C9 C10 120.4(8) . . ?
F7 C9 C8 120.5(9) . . ?
C10 C9 C8 119.1(9) . . ?
F8 C10 C11 122.2(9) . . ?
F8 C10 C9 119.6(9) . . ?
C11 C10 C9 118.2(8) . . ?
C12 C11 C10 120.6(8) . . ?
C12 C11 F9 121.3(9) . . ?
C10 C11 F9 118.1(8) . . ?
C11 C12 C7 125.0(8) . . ?
C11 C12 F10 116.4(8) . . ?
C7 C12 F10 118.5(8) . . ?
C18 C13 C14 113.9(9) . . ?
C18 C13 Pt2 124.8(7) . . ?
C14 C13 Pt2 121.3(7) . . ?
F11 C14 C15 117.7(8) . . ?
F11 C14 C13 119.3(9) . . ?
C15 C14 C13 123.0(9) . . ?
F12 C15 C16 119.5(10) . . ?
F12 C15 C14 120.7(10) . . ?
C16 C15 C14 119.8(9) . . ?
F13 C16 C15 121.2(9) . . ?
F13 C16 C17 119.4(10) . . ?
C15 C16 C17 119.4(9) . . ?
F14 C17 C18 121.4(9) . . ?
F14 C17 C16 119.7(9) . . ?
C18 C17 C16 118.9(10) . . ?
F15 C18 C17 116.8(9) . . ?
F15 C18 C13 118.2(8) . . ?
C17 C18 C13 125.0(9) . . ?
C24 C19 C20 113.9(9) . . ?
C24 C19 Pt2 122.2(7) . . ?
C20 C19 Pt2 123.7(8) . . ?
C21 C20 F16 119.7(10) . . ?
C21 C20 C19 122.1(12) . . ?
F16 C20 C19 118.1(10) . . ?
C20 C21 C22 122.0(11) . . ?
C20 C21 F17 118.2(15) . . ?
C22 C21 F17 119.8(14) . . ?
C21 C22 F18 121.2(15) . . ?
C21 C22 C23 118.8(11) . . ?
F18 C22 C23 120.0(15) . . ?
F19 C23 C24 122.3(11) . . ?
F19 C23 C22 119.6(11) . . ?
C24 C23 C22 118.1(11) . . ?
C19 C24 C23 125.0(10) . . ?
C19 C24 F20 120.0(8) . . ?
C23 C24 F20 115.0(9) . . ?
C26 C25 N1 123.8(8) . . ?
C25 C26 C27 118.2(9) . . ?
C28 C27 C26 118.6(8) . . ?
C27 C28 C29 120.2(8) . . ?
N1 C29 C28 122.2(8) . . ?
N1 C29 N2 116.5(7) . . ?
C28 C29 N2 121.3(8) . . ?
C31 C30 N3 121.9(8) . . ?
C30 C31 C32 119.0(9) . . ?
C33 C32 C31 119.3(9) . . ?
C32 C33 C34 119.4(9) . . ?
N3 C34 N4 117.3(8) . . ?
N3 C34 C33 121.5(8) . . ?
N4 C34 C33 121.2(8) . . ?
Cl1 C35 Cl2 111.4(7) . . ?
Cl3 C36 Cl4 108.7(14) . . ?
Cl5 C37 Cl6 109.0(14) . . ?

loop_
_geom_bond_atom_site_label_1
_geom_bond_atom_site_label_2
_geom_bond_distance
_geom_bond_site_symmetry_2
_geom_bond_publ_flag
Pt1 C7 2.009(8) . ?
Pt1 C1 2.018(8) . ?
Pt1 N1 2.102(6) . ?
Pt1 N4 2.177(7) . ?
Pt2 C19 2.014(9) . ?
Pt2 C13 2.017(9) . ?
Pt2 N3 2.096(7) . ?
Pt2 N2 2.169(8) . ?
F1 C2 1.354(10) . ?
F2 C3 1.342(11) . ?
F3 C4 1.360(9) . ?
F4 C5 1.336(10) . ?
F5 C6 1.372(10) . ?
F6 C8 1.367(10) . ?
F7 C9 1.335(11) . ?
F8 C10 1.342(11) . ?
F9 C11 1.382(10) . ?
F10 C12 1.381(10) . ?
F11 C14 1.355(12) . ?
F12 C15 1.339(11) . ?
F13 C16 1.352(11) . ?
F14 C17 1.342(12) . ?
F15 C18 1.354(10) . ?
F16 C20 1.363(13) . ?
F17 C21 1.372(14) . ?
F18 C22 1.349(14) . ?
F19 C23 1.328(14) . ?
F20 C24 1.384(11) . ?
N1 C29 1.352(10) . ?
N1 C25 1.367(11) . ?
N2 C29 1.434(11) . ?
N3 C34 1.326(11) . ?
N3 C30 1.371(11) . ?
N4 C34 1.402(11) . ?
C1 C6 1.382(11) . ?
C1 C2 1.389(12) . ?
C2 C3 1.395(13) . ?
C3 C4 1.344(13) . ?
C4 C5 1.360(14) . ?
C5 C6 1.366(12) . ?
C7 C12 1.365(12) . ?
C7 C8 1.400(12) . ?
C8 C9 1.387(12) . ?
C9 C10 1.382(14) . ?
C10 C11 1.376(14) . ?
C11 C12 1.342(13) . ?
C13 C18 1.378(13) . ?
C13 C14 1.402(12) . ?
C14 C15 1.381(15) . ?
C15 C16 1.36(2) . ?
C16 C17 1.386(14) . ?
C17 C18 1.360(14) . ?
C19 C24 1.365(14) . ?
C19 C20 1.397(13) . ?
C20 C21 1.35(2) . ?
C21 C22 1.35(2) . ?
C22 C23 1.37(2) . ?
C23 C24 1.373(14) . ?
C25 C26 1.362(12) . ?
C26 C27 1.414(13) . ?
C27 C28 1.365(14) . ?
C28 C29 1.385(12) . ?
C30 C31 1.354(14) . ?
C31 C32 1.411(15) . ?
C32 C33 1.344(15) . ?
C33 C34 1.410(14) . ?
C35 Cl1 1.749(9) . ?
C35 Cl2 1.757(9) . ?
C36 Cl3 1.738(10) . ?
C36 Cl4 1.743(10) . ?
C37 Cl5 1.736(10) . ?
C37 Cl6 1.756(10) . ?
